data_7250311
loop_
_publ_author_name
'Watanabe, Kosuke'
'Sugiyama, Haruki'
'Segawa, Yasutomo'

_publ_section_title
;
 Diverse tetracyanodihydrodipyrazinopyrazine clathrate crystals assembled
 from weak intermolecular interactions
;
_journal_issue 21
_journal_name_full CrystEngComm
_journal_page_first 3552
_journal_page_last 3559
_journal_paper_doi 10.1039/D5CE00289C
_journal_volume 27
_journal_year 2025
_chemical_formula_moiety 'C30 H22 N10, 2(C3 H7 N O)'
_chemical_formula_sum 'C36 H36 N12 O2'
_chemical_formula_weight 668.77
_space_group_crystal_system monoclinic
_space_group_IT_number 14
_space_group_name_Hall '-P 2yn'
_space_group_name_H-M_alt 'P 1 21/n 1'
_atom_sites_solution_hydrogens geom
_audit_creation_date 2024-12-23
_audit_creation_method
;
Olex2 1.5
(compiled 2023.08.24 svn.re1ec1418 for OlexSys, GUI svn.r6817)
;
_audit_update_record
;
2025-03-10 deposited with the CCDC.	2025-04-23 downloaded from the CCDC.
;
_cell_angle_alpha 90
_cell_angle_beta 92.908(2)
_cell_angle_gamma 90
_cell_formula_units_Z 2
_cell_length_a 9.0545(2)
_cell_length_b 12.3215(3)
_cell_length_c 16.3699(3)
_cell_measurement_reflns_used 3313
_cell_measurement_temperature 200.00(10)
_cell_measurement_theta_max 70.7220
_cell_measurement_theta_min 4.4770
_cell_volume 1823.96(7)
_computing_cell_refinement 'CrysAlisPro 1.171.41.93a (Rigaku OD, 2020)'
_computing_data_collection 'CrysAlisPro 1.171.41.93a (Rigaku OD, 2020)'
_computing_data_reduction 'CrysAlisPro 1.171.41.93a (Rigaku OD, 2020)'
_computing_molecular_graphics 'Olex2 1.5 (Dolomanov et al., 2009)'
_computing_publication_material 'Olex2 1.5 (Dolomanov et al., 2009)'
_computing_structure_refinement 'SHELXL 2019/3 (Sheldrick, 2015)'
_computing_structure_solution 'SHELXT 2018/2 (Sheldrick, 2018)'
_diffrn_ambient_temperature 200.15
_diffrn_detector_area_resol_mean 8.1195
_diffrn_detector_type EosS2
_diffrn_measured_fraction_theta_full 0.999
_diffrn_measured_fraction_theta_max 0.998
_diffrn_measurement_details
;
List of Runs (angles in degrees, time in seconds):

  # Type    Start    End  Width  t~exp~   \w     \q     \k     \f   Frames
#--------------------------------------------------------------------------
  1  \w     -5.00  20.00   1.00    3.59    --  -34.90  19.00-120.00   25
  2  \w     -5.00  20.00   1.00    3.59    --  -34.90  19.00 120.00   25
  3  \w    -33.00  30.00   1.00    3.59    --   34.90 -37.00  90.00   63
  4  \w     48.00  73.00   1.00    3.59    --   34.90 -99.00 -90.00   25
  5  \w     32.00  94.00   1.00    3.59    --   34.90  57.00-180.00   62
  6  \w     18.00  65.00   1.00    3.59    --   34.90  57.00  30.00   47
  7  \w    -20.00  48.00   1.00    3.59    --   34.90 -57.00  30.00   68
  8  \w     42.00  71.00   1.00    3.59    --   34.90-125.00 -90.00   29
  9  \w     47.00  72.00   1.00    3.59    --   34.90 -99.00  60.00   25
 10  \w     49.00  98.00   1.00   14.35    --  107.04 -94.00-150.00   49
 11  \w     43.00  71.00   1.00   14.35    --  107.04 -45.00  60.00   28
 12  \w     41.00  69.00   1.00   14.35    --  107.04 -45.00  30.00   28
 13  \w     41.00 104.00   1.00   14.35    --  107.04 -94.00 -90.00   63
 14  \w     42.00  67.00   1.00   14.35    --  107.04 -45.00 -30.00   25
 15  \w     43.00  69.00   1.00   14.35    --  107.04 -45.00 120.00   26
 16  \w     54.00  89.00   1.00   14.35    --  107.04 -61.00 -90.00   35
 17  \w     98.00 127.00   1.00   14.35    --  107.04  61.00 150.00   29
 18  \w     39.00  72.00   1.00   14.35    --  107.04 -45.00   0.00   33
 19  \w     39.00  71.00   1.00   14.35    --  107.04 -45.00 -60.00   32
 20  \w     56.00  83.00   1.00   14.35    --  107.04 -61.00  90.00   27
 21  \w     46.00 148.00   1.00   14.35    --  107.04   0.00 -90.00  102
;
_diffrn_measurement_device 'four-circle diffractometer'
_diffrn_measurement_device_type 'SuperNova, Dual, Cu at home/near, EosS2'
_diffrn_measurement_method '\w scans'
_diffrn_radiation_type CuK\a
_diffrn_radiation_wavelength 1.54184
_diffrn_reflns_av_R_equivalents 0.0241
_diffrn_reflns_av_unetI/netI 0.0312
_diffrn_reflns_Laue_measured_fraction_full 0.999
_diffrn_reflns_Laue_measured_fraction_max 0.998
_diffrn_reflns_limit_h_max 10
_diffrn_reflns_limit_h_min -7
_diffrn_reflns_limit_k_max 14
_diffrn_reflns_limit_k_min -13
_diffrn_reflns_limit_l_max 19
_diffrn_reflns_limit_l_min -19
_diffrn_reflns_number 6480
_diffrn_reflns_point_group_measured_fraction_full 0.999
_diffrn_reflns_point_group_measured_fraction_max 0.998
_diffrn_reflns_theta_full 67.684
_diffrn_reflns_theta_max 68.219
_diffrn_reflns_theta_min 4.494
_exptl_absorpt_coefficient_mu 0.652
_exptl_absorpt_correction_T_max 1.00000
_exptl_absorpt_correction_T_min 0.75998
_exptl_absorpt_correction_type multi-scan
_exptl_absorpt_process_details
;
CrysAlisPro 1.171.41.93a (Rigaku Oxford Diffraction, 2020)
Empirical absorption correction using spherical harmonics,
implemented in SCALE3 ABSPACK scaling algorithm.
;
_exptl_crystal_colour yellow
_exptl_crystal_colour_primary yellow
_exptl_crystal_density_diffrn 1.218
_exptl_crystal_description block
_exptl_crystal_F_000 704
_exptl_crystal_size_max 0.1
_exptl_crystal_size_mid 0.08
_exptl_crystal_size_min 0.08
_refine_diff_density_max 0.168
_refine_diff_density_min -0.212
_refine_diff_density_rms 0.043
_refine_ls_extinction_method none
_refine_ls_goodness_of_fit_ref 1.029
_refine_ls_hydrogen_treatment constr
_refine_ls_matrix_type full
_refine_ls_number_parameters 278
_refine_ls_number_reflns 3330
_refine_ls_number_restraints 77
_refine_ls_restrained_S_all 1.106
_refine_ls_R_factor_all 0.0606
_refine_ls_R_factor_gt 0.0529
_refine_ls_shift/su_max 0.001
_refine_ls_shift/su_mean 0.000
_refine_ls_structure_factor_coef Fsqd
_refine_ls_weighting_details 'w=1/[\s^2^(Fo^2^)+(0.0891P)^2^+0.3488P] where P=(Fo^2^+2Fc^2^)/3'
_refine_ls_weighting_scheme calc
_refine_ls_wR_factor_gt 0.1458
_refine_ls_wR_factor_ref 0.1565
_reflns_Friedel_coverage 0.000
_reflns_number_gt 2803
_reflns_number_total 3330
_reflns_threshold_expression 'I > 2\s(I)'
_cod_data_source_file d5ce00289c2.cif
_cod_data_source_block TCDP-DMF
_cod_depositor_comments 'Adding full bibliography for 7250300--7250316.cif.'
_cod_database_code 7250311
_shelx_shelxl_version_number 2019/3
_shelx_space_group_comment
;
The symmetry employed for this shelxl refinement is uniquely defined
by the following loop, which should always be used as a source of
symmetry information in preference to the above space-group names.
They are only intended as comments.
;
_olex2_refinement_description
;
1. Fixed Uiso
 At 1.2 times of:
  All C(H) groups
 At 1.5 times of:
  All C(H,H,H) groups
2. Restrained distances
 O22A-C21A = O25-C24
 1.22 with sigma of 0.005
 N19A-C21A = N22-C24
 1.32 with sigma of 0.01
 N19A-C20A = N19A-C18A = N22-C23 = N22-C21
 1.45 with sigma of 0.01
 N19A-C18A \\sim N19A-C20A \\sim N19A-C21A
 with sigma of 0.02
 N22-C23 \\sim N22-C21 \\sim N22-C24
 with sigma of 0.02
 C18A-C21A \\sim C21A-C20A
 with sigma of 0.02
 O22A-C21A \\sim O25-C24
 with sigma of 0.02
 C23-C24 \\sim C24-C21
 with sigma of 0.02
3. Uiso/Uaniso restraints and constraints
Uanis(O22A) \\sim Ueq, Uanis(O25) \\sim Ueq, Uanis(C24) \\sim Ueq, Uanis(N22)
\\sim Ueq, Uanis(C21A) \\sim Ueq, Uanis(N19A) \\sim Ueq, Uanis(C23) \\sim Ueq,
Uanis(C21) \\sim Ueq, Uanis(C20A) \\sim Ueq, Uanis(C18A) \\sim Ueq: with sigma
of 0.005 and sigma for terminal atoms of 0.01
4. Others
 Fixed Sof: O25(0.5) C21A(0.5) H21D(0.5) C24(0.5) H24(0.5) N19A(0.5) C18A(0.5)
 H18A(0.5) H18B(0.5) H18C(0.5) C20A(0.5) H20A(0.5) H20B(0.5) H20C(0.5) C23(0.5)
 H23A(0.5) H23B(0.5) H23C(0.5) O22A(0.5) C21(0.5) H21A(0.5) H21B(0.5) H21C(0.5)
 N22(0.5)
5.a Aromatic/amide H refined with riding coordinates:
 C3(H3), C5(H5), C21A(H21D), C24(H24)
5.b Idealised Me refined as rotating group:
 C7(H7A,H7B,H7C), C9(H9A,H9B,H9C), C8(H8A,H8B,H8C), C18A(H18A,H18B,H18C),
 C20A(H20A,H20B,H20C), C23(H23A,H23B,H23C), C21(H21A,H21B,H21C)
;
_olex2_submission_special_instructions 'No special instructions were received'
_oxdiff_exptl_absorpt_empirical_details
;
Empirical correction (ABSPACK) includes:
- Absorption correction using spherical harmonics
- Frame scaling
- Detector area scaling
;

loop_
_space_group_symop_operation_xyz
'x, y, z'
'-x+1/2, y+1/2, -z+1/2'
'-x, -y, -z'
'x-1/2, -y-1/2, z-1/2'

loop_
_atom_site_label
_atom_site_type_symbol
_atom_site_fract_x
_atom_site_fract_y
_atom_site_fract_z
_atom_site_U_iso_or_equiv
_atom_site_adp_type
_atom_site_occupancy
_atom_site_site_symmetry_order
_atom_site_calc_flag
_atom_site_refinement_flags_posn
_atom_site_refinement_flags_adp
_atom_site_refinement_flags_occupancy
_atom_site_disorder_assembly
_atom_site_disorder_group
N10 N 0.96839(13) 0.39176(10) 0.51926(8) 0.0357(3) Uani 1 1 d . . . . .
N13 N 0.80898(13) 0.66174(10) 0.53051(8) 0.0363(3) Uani 1 1 d . . . . .
N16 N 0.74011(13) 0.44412(11) 0.56400(8) 0.0377(3) Uani 1 1 d . . . . .
C11 C 0.86670(15) 0.47185(12) 0.53374(9) 0.0332(3) Uani 1 1 d . . . . .
C12 C 0.89972(15) 0.58254(12) 0.51538(8) 0.0325(3) Uani 1 1 d . . . . .
C14 C 0.68211(15) 0.63311(13) 0.56553(9) 0.0361(4) Uani 1 1 d . . . . .
C15 C 0.64774(15) 0.52678(14) 0.58048(9) 0.0371(4) Uani 1 1 d . . . . .
N18 N 0.51524(17) 0.79133(14) 0.60760(11) 0.0592(4) Uani 1 1 d . . . . .
C1 C 0.93747(16) 0.27944(13) 0.53978(10) 0.0396(4) Uani 1 1 d . . . . .
C17 C 0.58788(17) 0.72083(15) 0.58848(10) 0.0429(4) Uani 1 1 d . . . . .
N20 N 0.39776(18) 0.47955(16) 0.64069(13) 0.0696(5) Uani 1 1 d . . . . .
C19 C 0.50921(17) 0.49873(15) 0.61502(11) 0.0462(4) Uani 1 1 d . . . . .
C2 C 0.87091(17) 0.21391(14) 0.47996(12) 0.0476(4) Uani 1 1 d . . . . .
C6 C 0.9769(2) 0.24353(16) 0.61784(11) 0.0511(4) Uani 1 1 d . . . . .
C3 C 0.8395(2) 0.10734(16) 0.50260(16) 0.0638(6) Uani 1 1 d . . . . .
H3 H 0.793344 0.060192 0.463097 0.077 Uiso 1 1 calc R U . . .
C5 C 0.9435(2) 0.13619(18) 0.63638(15) 0.0651(6) Uani 1 1 d . . . . .
H5 H 0.970163 0.109124 0.689428 0.078 Uiso 1 1 calc R U . . .
C7 C 0.8390(2) 0.2548(2) 0.39465(13) 0.0618(5) Uani 1 1 d . . . . .
H7A H 0.770641 0.316433 0.395891 0.093 Uiso 1 1 calc R U . . .
H7B H 0.794069 0.196698 0.360949 0.093 Uiso 1 1 calc R U . . .
H7C H 0.931375 0.278179 0.371343 0.093 Uiso 1 1 calc R U . . .
C4 C 0.8731(2) 0.06821(16) 0.58029(18) 0.0694(7) Uani 1 1 d . . . . .
C9 C 1.0524(3) 0.3171(2) 0.67978(13) 0.0765(7) Uani 1 1 d . . . . .
H9A H 1.145442 0.343254 0.658861 0.115 Uiso 1 1 calc R U . . .
H9B H 1.073056 0.277034 0.730815 0.115 Uiso 1 1 calc R U . . .
H9C H 0.988056 0.378976 0.690157 0.115 Uiso 1 1 calc R U . . .
C8 C 0.8337(3) -0.04635(19) 0.6038(3) 0.1075(13) Uani 1 1 d . . . . .
H8A H 0.732633 -0.047800 0.622607 0.161 Uiso 1 1 calc R U . . .
H8B H 0.902636 -0.071522 0.647851 0.161 Uiso 1 1 calc R U . . .
H8C H 0.840158 -0.094048 0.556217 0.161 Uiso 1 1 calc R U . . .
O25 O 0.9073(11) 0.5618(5) 0.7040(3) 0.0873(19) Uani 0.5 1 d D U P A 1
C21A C 0.9038(5) 0.6455(4) 0.7712(3) 0.0674(12) Uani 0.5 1 d D U P B 2
H21D H 0.825888 0.690485 0.788133 0.081 Uiso 0.5 1 calc R U P B 2
C24 C 0.9674(7) 0.5640(4) 0.7714(3) 0.0859(15) Uani 0.5 1 d D U P A 1
H24 H 1.011411 0.498745 0.791761 0.103 Uiso 0.5 1 calc R U P A 1
N19A N 1.0206(6) 0.6324(5) 0.8239(4) 0.0544(13) Uani 0.5 1 d D U P B 2
C18A C 1.0116(8) 0.6849(6) 0.9024(4) 0.0769(17) Uani 0.5 1 d D U P B 2
H18A H 0.927201 0.734739 0.900559 0.115 Uiso 0.5 1 calc R U P B 2
H18B H 1.102872 0.725574 0.915104 0.115 Uiso 0.5 1 calc R U P B 2
H18C H 0.998634 0.629903 0.944674 0.115 Uiso 0.5 1 calc R U P B 2
C20A C 1.1391(5) 0.5653(4) 0.8050(3) 0.0796(14) Uani 0.5 1 d D U P B 2
H20A H 1.128286 0.494452 0.831270 0.119 Uiso 0.5 1 calc R U P B 2
H20B H 1.232280 0.598810 0.824856 0.119 Uiso 0.5 1 calc R U P B 2
H20C H 1.139661 0.555593 0.745567 0.119 Uiso 0.5 1 calc R U P B 2
C23 C 0.8987(8) 0.7460(5) 0.7915(5) 0.116(2) Uani 0.5 1 d D U P A 1
H23A H 0.969986 0.802088 0.777554 0.175 Uiso 0.5 1 calc R U P A 1
H23B H 0.837713 0.772826 0.834941 0.175 Uiso 0.5 1 calc R U P A 1
H23C H 0.835300 0.728410 0.743016 0.175 Uiso 0.5 1 calc R U P A 1
O22A O 0.8890(9) 0.6052(7) 0.7041(4) 0.107(2) Uani 0.5 1 d D U P B 2
C21 C 1.0511(14) 0.6429(10) 0.8998(6) 0.157(5) Uani 0.5 1 d D U P A 1
H21A H 1.050958 0.567189 0.918183 0.235 Uiso 0.5 1 calc R U P A 1
H21B H 0.999263 0.687997 0.938486 0.235 Uiso 0.5 1 calc R U P A 1
H21C H 1.153320 0.668228 0.897056 0.235 Uiso 0.5 1 calc R U P A 1
N22 N 0.9765(9) 0.6507(6) 0.8192(4) 0.073(2) Uani 0.5 1 d D U P A 1

loop_
_atom_site_aniso_label
_atom_site_aniso_U_11
_atom_site_aniso_U_22
_atom_site_aniso_U_33
_atom_site_aniso_U_23
_atom_site_aniso_U_13
_atom_site_aniso_U_12
N10 0.0288(6) 0.0351(7) 0.0447(7) 0.0004(5) 0.0156(5) -0.0053(5)
N13 0.0295(6) 0.0387(7) 0.0416(7) -0.0025(5) 0.0115(5) -0.0033(5)
N16 0.0284(6) 0.0420(7) 0.0438(7) 0.0005(6) 0.0132(5) -0.0060(5)
C11 0.0268(7) 0.0379(8) 0.0356(7) -0.0020(6) 0.0101(5) -0.0045(6)
C12 0.0259(6) 0.0380(8) 0.0345(7) -0.0019(6) 0.0091(5) -0.0053(6)
C14 0.0269(7) 0.0449(8) 0.0372(7) -0.0032(6) 0.0090(5) -0.0021(6)
C15 0.0260(7) 0.0474(9) 0.0389(8) -0.0013(6) 0.0111(5) -0.0048(6)
N18 0.0460(8) 0.0578(10) 0.0759(11) -0.0060(8) 0.0232(8) 0.0043(7)
C1 0.0317(7) 0.0341(8) 0.0547(9) -0.0004(7) 0.0182(6) -0.0054(6)
C17 0.0319(7) 0.0496(9) 0.0484(9) -0.0026(7) 0.0140(6) -0.0021(7)
N20 0.0436(9) 0.0731(12) 0.0952(14) 0.0029(10) 0.0340(9) -0.0065(8)
C19 0.0311(8) 0.0511(10) 0.0578(10) 0.0000(8) 0.0172(7) -0.0044(7)
C2 0.0303(7) 0.0443(9) 0.0695(11) -0.0103(8) 0.0160(7) -0.0056(7)
C6 0.0494(9) 0.0505(10) 0.0551(10) 0.0088(8) 0.0198(8) -0.0066(8)
C3 0.0458(10) 0.0428(10) 0.1052(17) -0.0181(11) 0.0277(10) -0.0126(8)
C5 0.0611(11) 0.0542(12) 0.0829(14) 0.0229(11) 0.0322(11) 0.0010(9)
C7 0.0448(10) 0.0743(13) 0.0662(12) -0.0145(10) 0.0010(8) -0.0123(9)
C4 0.0534(11) 0.0400(10) 0.1191(19) 0.0065(12) 0.0446(12) -0.0033(9)
C9 0.0960(17) 0.0835(16) 0.0502(11) 0.0076(11) 0.0072(11) -0.0225(14)
C8 0.0968(19) 0.0410(12) 0.191(4) 0.0139(16) 0.074(2) -0.0057(12)
O25 0.135(4) 0.077(3) 0.047(2) -0.013(2) -0.024(2) 0.000(3)
C21A 0.045(2) 0.089(3) 0.068(3) 0.013(2) 0.0046(19) -0.011(2)
C24 0.118(3) 0.071(3) 0.068(3) 0.000(2) -0.006(3) -0.007(3)
N19A 0.058(3) 0.063(3) 0.042(2) -0.0051(18) -0.0023(17) -0.009(2)
C18A 0.085(3) 0.096(4) 0.051(3) -0.024(3) 0.014(2) -0.023(3)
C20A 0.077(3) 0.076(3) 0.083(3) -0.010(3) -0.018(2) 0.005(2)
C23 0.111(4) 0.101(4) 0.143(5) -0.039(4) 0.055(4) -0.009(4)
O22A 0.091(3) 0.160(7) 0.065(3) 0.015(4) -0.024(2) -0.034(4)
C21 0.175(9) 0.191(10) 0.101(6) -0.028(6) -0.017(6) -0.026(7)
N22 0.087(4) 0.076(3) 0.056(3) -0.019(2) 0.004(3) -0.015(3)

loop_
_atom_type_symbol
_atom_type_description
_atom_type_scat_dispersion_real
_atom_type_scat_dispersion_imag
_atom_type_scat_source
C C 0.0181 0.0091 'International Tables Vol C Tables 4.2.6.8 and 6.1.1.4'
H H 0.0000 0.0000 'International Tables Vol C Tables 4.2.6.8 and 6.1.1.4'
N N 0.0311 0.0180 'International Tables Vol C Tables 4.2.6.8 and 6.1.1.4'
O O 0.0492 0.0322 'International Tables Vol C Tables 4.2.6.8 and 6.1.1.4'

loop_
_geom_angle_atom_site_label_1
_geom_angle_atom_site_label_2
_geom_angle_atom_site_label_3
_geom_angle
_geom_angle_site_symmetry_1
_geom_angle_site_symmetry_3
_geom_angle_publ_flag
C11 N10 C12 120.29(13) . 3_766 ?
C11 N10 C1 120.22(11) . . ?
C12 N10 C1 119.49(13) 3_766 . ?
C12 N13 C14 116.09(13) . . ?
C11 N16 C15 115.98(13) . . ?
N10 C11 C12 119.84(12) . . ?
N16 C11 N10 118.73(14) . . ?
N16 C11 C12 121.43(14) . . ?
N10 C12 C11 119.84(14) 3_766 . ?
N13 C12 N10 118.06(13) . 3_766 ?
N13 C12 C11 122.10(12) . . ?
N13 C14 C15 121.91(14) . . ?
N13 C14 C17 116.18(14) . . ?
C15 C14 C17 121.88(13) . . ?
N16 C15 C14 122.35(13) . . ?
N16 C15 C19 117.11(14) . . ?
C14 C15 C19 120.54(15) . . ?
C2 C1 N10 118.28(15) . . ?
C6 C1 N10 118.32(15) . . ?
C6 C1 C2 123.40(16) . . ?
N18 C17 C14 178.7(2) . . ?
N20 C19 C15 177.6(2) . . ?
C1 C2 C3 116.62(19) . . ?
C1 C2 C7 121.30(16) . . ?
C3 C2 C7 122.06(19) . . ?
C1 C6 C5 117.15(19) . . ?
C1 C6 C9 121.31(17) . . ?
C5 C6 C9 121.5(2) . . ?
C2 C3 H3 118.8 . . ?
C4 C3 C2 122.3(2) . . ?
C4 C3 H3 118.8 . . ?
C6 C5 H5 119.0 . . ?
C4 C5 C6 122.1(2) . . ?
C4 C5 H5 119.0 . . ?
C2 C7 H7A 109.5 . . ?
C2 C7 H7B 109.5 . . ?
C2 C7 H7C 109.5 . . ?
H7A C7 H7B 109.5 . . ?
H7A C7 H7C 109.5 . . ?
H7B C7 H7C 109.5 . . ?
C3 C4 C8 121.2(3) . . ?
C5 C4 C3 118.40(18) . . ?
C5 C4 C8 120.4(3) . . ?
C6 C9 H9A 109.5 . . ?
C6 C9 H9B 109.5 . . ?
C6 C9 H9C 109.5 . . ?
H9A C9 H9B 109.5 . . ?
H9A C9 H9C 109.5 . . ?
H9B C9 H9C 109.5 . . ?
C4 C8 H8A 109.5 . . ?
C4 C8 H8B 109.5 . . ?
C4 C8 H8C 109.5 . . ?
H8A C8 H8B 109.5 . . ?
H8A C8 H8C 109.5 . . ?
H8B C8 H8C 109.5 . . ?
N19A C21A H21D 117.1 . . ?
O22A C21A H21D 117.1 . . ?
O22A C21A N19A 125.7(6) . . ?
O25 C24 H24 117.6 . . ?
O25 C24 N22 124.8(6) . . ?
N22 C24 H24 117.6 . . ?
C21A N19A C18A 116.1(5) . . ?
C21A N19A C20A 121.1(5) . . ?
C20A N19A C18A 122.6(5) . . ?
N19A C18A H18A 109.5 . . ?
N19A C18A H18B 109.5 . . ?
N19A C18A H18C 109.5 . . ?
H18A C18A H18B 109.5 . . ?
H18A C18A H18C 109.5 . . ?
H18B C18A H18C 109.5 . . ?
N19A C20A H20A 109.5 . . ?
N19A C20A H20B 109.5 . . ?
N19A C20A H20C 109.5 . . ?
H20A C20A H20B 109.5 . . ?
H20A C20A H20C 109.5 . . ?
H20B C20A H20C 109.5 . . ?
H23A C23 H23B 109.5 . . ?
H23A C23 H23C 109.5 . . ?
H23B C23 H23C 109.5 . . ?
N22 C23 H23A 109.5 . . ?
N22 C23 H23B 109.5 . . ?
N22 C23 H23C 109.5 . . ?
H21A C21 H21B 109.5 . . ?
H21A C21 H21C 109.5 . . ?
H21B C21 H21C 109.5 . . ?
N22 C21 H21A 109.5 . . ?
N22 C21 H21B 109.5 . . ?
N22 C21 H21C 109.5 . . ?
C24 N22 C23 117.4(6) . . ?
C24 N22 C21 119.7(7) . . ?
C23 N22 C21 122.6(7) . . ?

loop_
_geom_bond_atom_site_label_1
_geom_bond_atom_site_label_2
_geom_bond_distance
_geom_bond_site_symmetry_2
_geom_bond_publ_flag
N10 C11 1.3784(19) . ?
N10 C12 1.3844(17) 3_766 ?
N10 C1 1.455(2) . ?
N13 C12 1.307(2) . ?
N13 C14 1.3563(18) . ?
N16 C11 1.3166(18) . ?
N16 C15 1.354(2) . ?
C11 C12 1.431(2) . ?
C14 C15 1.371(2) . ?
C14 C17 1.439(2) . ?
C15 C19 1.444(2) . ?
N18 C17 1.143(2) . ?
C1 C2 1.383(2) . ?
C1 C6 1.382(3) . ?
N20 C19 1.137(2) . ?
C2 C3 1.398(3) . ?
C2 C7 1.499(3) . ?
C6 C5 1.394(3) . ?
C6 C9 1.498(3) . ?
C3 H3 0.9500 . ?
C3 C4 1.380(4) . ?
C5 H5 0.9500 . ?
C5 C4 1.375(4) . ?
C7 H7A 0.9800 . ?
C7 H7B 0.9800 . ?
C7 H7C 0.9800 . ?
C4 C8 1.511(3) . ?
C9 H9A 0.9800 . ?
C9 H9B 0.9800 . ?
C9 H9C 0.9800 . ?
C8 H8A 0.9800 . ?
C8 H8B 0.9800 . ?
C8 H8C 0.9800 . ?
O25 C24 1.206(4) . ?
C21A H21D 0.9500 . ?
C21A N19A 1.340(6) . ?
C21A O22A 1.206(4) . ?
C24 H24 0.9500 . ?
C24 N22 1.323(6) . ?
N19A C18A 1.444(6) . ?
N19A C20A 1.401(6) . ?
C18A H18A 0.9800 . ?
C18A H18B 0.9800 . ?
C18A H18C 0.9800 . ?
C20A H20A 0.9800 . ?
C20A H20B 0.9800 . ?
C20A H20C 0.9800 . ?
C23 H23A 0.9800 . ?
C23 H23B 0.9800 . ?
C23 H23C 0.9800 . ?
C23 N22 1.432(7) . ?
C21 H21A 0.9800 . ?
C21 H21B 0.9800 . ?
C21 H21C 0.9800 . ?
C21 N22 1.455(7) . ?

loop_
_geom_torsion_atom_site_label_1
_geom_torsion_atom_site_label_2
_geom_torsion_atom_site_label_3
_geom_torsion_atom_site_label_4
_geom_torsion
_geom_torsion_site_symmetry_1
_geom_torsion_site_symmetry_2
_geom_torsion_site_symmetry_3
_geom_torsion_site_symmetry_4
_geom_torsion_publ_flag
N10 C11 C12 N10 2.1(2) . . . 3_766 ?
N10 C11 C12 N13 -177.72(13) . . . . ?
N10 C1 C2 C3 -178.38(13) . . . . ?
N10 C1 C2 C7 3.5(2) . . . . ?
N10 C1 C6 C5 178.79(14) . . . . ?
N10 C1 C6 C9 -1.2(3) . . . . ?
N13 C14 C15 N16 2.4(2) . . . . ?
N13 C14 C15 C19 -177.66(14) . . . . ?
N16 C11 C12 N10 -177.57(13) . . . 3_766 ?
N16 C11 C12 N13 2.7(2) . . . . ?
C11 N10 C1 C2 92.27(17) . . . . ?
C11 N10 C1 C6 -88.12(18) . . . . ?
C11 N16 C15 C14 1.0(2) . . . . ?
C11 N16 C15 C19 -178.98(14) . . . . ?
C12 N10 C11 N16 177.57(13) 3_766 . . . ?
C12 N10 C11 C12 -2.1(2) 3_766 . . . ?
C12 N10 C1 C2 -87.32(18) 3_766 . . . ?
C12 N10 C1 C6 92.29(18) 3_766 . . . ?
C12 N13 C14 C15 -3.1(2) . . . . ?
C12 N13 C14 C17 174.98(14) . . . . ?
C14 N13 C12 N10 -179.08(13) . . . 3_766 ?
C14 N13 C12 C11 0.7(2) . . . . ?
C15 N16 C11 N10 177.01(13) . . . . ?
C15 N16 C11 C12 -3.4(2) . . . . ?
C1 N10 C11 N16 -2.0(2) . . . . ?
C1 N10 C11 C12 178.34(14) . . . . ?
C1 C2 C3 C4 -0.3(3) . . . . ?
C1 C6 C5 C4 -0.6(3) . . . . ?
C17 C14 C15 N16 -175.59(15) . . . . ?
C17 C14 C15 C19 4.4(2) . . . . ?
C2 C1 C6 C5 -1.6(3) . . . . ?
C2 C1 C6 C9 178.39(18) . . . . ?
C2 C3 C4 C5 -1.8(3) . . . . ?
C2 C3 C4 C8 178.14(18) . . . . ?
C6 C1 C2 C3 2.0(2) . . . . ?
C6 C1 C2 C7 -176.08(16) . . . . ?
C6 C5 C4 C3 2.2(3) . . . . ?
C6 C5 C4 C8 -177.70(19) . . . . ?
C7 C2 C3 C4 177.82(17) . . . . ?
C9 C6 C5 C4 179.4(2) . . . . ?
O25 C24 N22 C23 5.5(14) . . . . ?
O25 C24 N22 C21 179.5(10) . . . . ?
O22A C21A N19A C18A -177.5(7) . . . . ?
O22A C21A N19A C20A -1.6(11) . . . . ?
